data_1508668
loop_
_publ_author_name
'Mo, Dong-Liang'
'Wink, Donald A.'
'Anderson, Laura L.'

_publ_section_title
;
 Preparation and rearrangement of N-vinyl nitrones: synthesis of
 spiroisoxazolines and fluorene-tethered isoxazoles.
;
_journal_issue 20
_journal_name_full 'Organic letters'
_journal_page_first 5180
_journal_page_last 5183
_journal_paper_doi 10.1021/ol3022885
_journal_volume 14
_journal_year 2012
_chemical_formula_moiety 'C21 H19 N O3'
_chemical_formula_sum 'C21 H19 N O3'
_chemical_formula_weight 333.37
_space_group_IT_number 14
_symmetry_cell_setting monoclinic
_symmetry_Int_Tables_number 14
_symmetry_space_group_name_Hall '-P 2ybc'
_symmetry_space_group_name_H-M 'P 1 21/c 1'
_atom_sites_solution_hydrogens geom
_atom_sites_solution_primary direct
_atom_sites_solution_secondary difmap
_audit_creation_method SHELXL-97
_cell_angle_alpha 90.00
_cell_angle_beta 98.4540(10)
_cell_angle_gamma 90.00
_cell_formula_units_Z 4
_cell_length_a 12.1767(7)
_cell_length_b 13.3547(7)
_cell_length_c 10.3670(6)
_cell_measurement_temperature 296(2)
_cell_volume 1667.52(16)
_computing_cell_refinement 'SAINT (Bruker)'
_computing_data_collection 'SMART (Bruker)'
_computing_data_reduction 'SAINT (Bruker)'
_computing_structure_refinement 'SHELXL-97 (Sheldrick, 1997)'
_computing_structure_solution 'SHELXS-97 (Sheldrick, 1990)'
_diffrn_ambient_temperature 296(2)
_diffrn_measured_fraction_theta_full 0.940
_diffrn_measured_fraction_theta_max 0.940
_diffrn_measurement_device_type 'CCD area detector'
_diffrn_measurement_method 'phi and omega scans'
_diffrn_radiation_monochromator graphite
_diffrn_radiation_probe x-ray
_diffrn_radiation_type MoK\a
_diffrn_radiation_wavelength 0.71073
_diffrn_reflns_av_R_equivalents 0.0407
_diffrn_reflns_av_sigmaI/netI 0.0272
_diffrn_reflns_limit_h_max 16
_diffrn_reflns_limit_h_min -16
_diffrn_reflns_limit_k_max 17
_diffrn_reflns_limit_k_min -17
_diffrn_reflns_limit_l_max 13
_diffrn_reflns_limit_l_min -13
_diffrn_reflns_number 15148
_diffrn_reflns_theta_full 28.28
_diffrn_reflns_theta_max 28.28
_diffrn_reflns_theta_min 1.69
_diffrn_source 'fine-focus sealed tube'
_exptl_absorpt_coefficient_mu 0.089
_exptl_absorpt_correction_type none
_exptl_crystal_colour yellow
_exptl_crystal_density_diffrn 1.328
_exptl_crystal_density_method 'not measured'
_exptl_crystal_description block
_exptl_crystal_F_000 704
_exptl_crystal_size_max 0.42
_exptl_crystal_size_mid 0.40
_exptl_crystal_size_min 0.40
_refine_diff_density_max 0.564
_refine_diff_density_min -0.345
_refine_diff_density_rms 0.080
_refine_ls_extinction_method none
_refine_ls_goodness_of_fit_ref 1.081
_refine_ls_hydrogen_treatment constr
_refine_ls_matrix_type full
_refine_ls_number_parameters 226
_refine_ls_number_reflns 3881
_refine_ls_number_restraints 0
_refine_ls_restrained_S_all 1.081
_refine_ls_R_factor_all 0.0669
_refine_ls_R_factor_gt 0.0548
_refine_ls_shift/su_max 0.000
_refine_ls_shift/su_mean 0.000
_refine_ls_structure_factor_coef Fsqd
_refine_ls_weighting_details 'calc w=1/[\s^2^(Fo^2^)+(0.0912P)^2^+0.2552P] where P=(Fo^2^+2Fc^2^)/3'
_refine_ls_weighting_scheme calc
_refine_ls_wR_factor_gt 0.1575
_refine_ls_wR_factor_ref 0.1679
_reflns_number_gt 2977
_reflns_number_total 3881
_reflns_threshold_expression >2sigma(I)
_cod_data_source_file ol3022885_si_002.cif
_cod_data_source_block compound3g
_cod_original_sg_symbol_H-M 'P 21/c'
_cod_database_code 1508668

loop_
_symmetry_equiv_pos_as_xyz
'x, y, z'
'-x, y+1/2, -z+1/2'
'-x, -y, -z'
'x, -y-1/2, z-1/2'

loop_
_atom_site_label
_atom_site_type_symbol
_atom_site_fract_x
_atom_site_fract_y
_atom_site_fract_z
_atom_site_U_iso_or_equiv
_atom_site_adp_type
_atom_site_occupancy
_atom_site_symmetry_multiplicity
_atom_site_calc_flag
_atom_site_refinement_flags
N14 N 0.40021(11) 0.20036(10) 0.55481(12) 0.0443(3) Uani 1 1 d .
O15 O 0.39820(11) 0.27206(10) 0.47076(13) 0.0648(4) Uani 1 1 d .
C10 C 0.29631(12) 0.07418(11) 0.67382(14) 0.0408(3) Uani 1 1 d .
C9 C 0.30828(12) 0.15947(11) 0.58504(14) 0.0414(3) Uani 1 1 d .
C13 C 0.19700(13) 0.19323(12) 0.52958(15) 0.0451(4) Uani 1 1 d .
C16 C 0.51099(12) 0.16972(11) 0.61216(14) 0.0418(3) Uani 1 1 d .
C17 C 0.58041(13) 0.12988(13) 0.51784(15) 0.0486(4) Uani 1 1 d .
H17A H 0.5757 0.1745 0.4434 0.058 Uiso 1 1 calc R
H17B H 0.5522 0.0649 0.4868 0.058 Uiso 1 1 calc R
C12 C 0.12037(13) 0.13272(12) 0.58320(15) 0.0473(4) Uani 1 1 d .
O22 O 0.82037(10) 0.05703(11) 0.77063(14) 0.0682(4) Uani 1 1 d .
C8 C 0.16020(15) 0.26889(14) 0.44165(16) 0.0549(4) Uani 1 1 d .
H8 H 0.2103 0.3091 0.4059 0.066 Uiso 1 1 calc R
C18 C 0.70158(13) 0.11949(13) 0.58001(17) 0.0529(4) Uani 1 1 d .
H18A H 0.7404 0.0758 0.5270 0.063 Uiso 1 1 calc R
H18B H 0.7373 0.1846 0.5842 0.063 Uiso 1 1 calc R
C11 C 0.18140(13) 0.05983(12) 0.67134(15) 0.0452(4) Uani 1 1 d .
C19 C 0.70814(13) 0.07656(13) 0.71581(17) 0.0508(4) Uani 1 1 d .
C1 C 0.37012(14) 0.01086(12) 0.74889(15) 0.0487(4) Uani 1 1 d .
H1 H 0.4462 0.0187 0.7507 0.058 Uiso 1 1 calc R
C21 C 0.54315(14) 0.18230(14) 0.73832(16) 0.0550(4) Uani 1 1 d .
H21 H 0.4957 0.2135 0.7884 0.066 Uiso 1 1 calc R
C5 C 0.00734(14) 0.14749(16) 0.54891(19) 0.0625(5) Uani 1 1 d .
H5 H -0.0434 0.1073 0.5837 0.075 Uiso 1 1 calc R
C20 C 0.65475(16) 0.14720(17) 0.80208(18) 0.0676(5) Uani 1 1 d .
H20A H 0.6469 0.1135 0.8831 0.081 Uiso 1 1 calc R
H20B H 0.7027 0.2047 0.8229 0.081 Uiso 1 1 calc R
C6 C -0.02863(16) 0.22298(17) 0.4622(2) 0.0701(5) Uani 1 1 d .
H6 H -0.1044 0.2340 0.4392 0.084 Uiso 1 1 calc R
C4 C 0.14162(15) -0.01530(14) 0.74438(19) 0.0598(5) Uani 1 1 d .
H4 H 0.0656 -0.0241 0.7424 0.072 Uiso 1 1 calc R
C2 C 0.32948(17) -0.06412(14) 0.82105(18) 0.0608(5) Uani 1 1 d .
H2 H 0.3789 -0.1068 0.8711 0.073 Uiso 1 1 calc R
C3 C 0.21615(18) -0.07673(15) 0.8200(2) 0.0692(6) Uani 1 1 d .
H3 H 0.1905 -0.1267 0.8704 0.083 Uiso 1 1 calc R
C7 C 0.04612(16) 0.28269(16) 0.40870(18) 0.0650(5) Uani 1 1 d .
H7 H 0.0197 0.3328 0.3499 0.078 Uiso 1 1 calc R
O25 O 0.65384(11) -0.01772(10) 0.70306(14) 0.0691(4) Uani 1 1 d .
C24 C 0.71489(17) -0.08345(17) 0.7940(2) 0.0763(6) Uani 1 1 d .
H24A H 0.7122 -0.1515 0.7611 0.092 Uiso 1 1 calc R
H24B H 0.6866 -0.0824 0.8767 0.092 Uiso 1 1 calc R
C23 C 0.82974(19) -0.0428(2) 0.8081(3) 0.1002(9) Uani 1 1 d .
H23A H 0.8655 -0.0484 0.8978 0.120 Uiso 1 1 calc R
H23B H 0.8735 -0.0794 0.7529 0.120 Uiso 1 1 calc R

loop_
_atom_site_aniso_label
_atom_site_aniso_U_11
_atom_site_aniso_U_22
_atom_site_aniso_U_33
_atom_site_aniso_U_23
_atom_site_aniso_U_13
_atom_site_aniso_U_12
N14 0.0419(7) 0.0490(7) 0.0448(7) 0.0048(5) 0.0159(5) 0.0018(5)
O15 0.0546(8) 0.0707(8) 0.0741(8) 0.0302(7) 0.0259(6) 0.0086(6)
C10 0.0416(8) 0.0446(8) 0.0380(7) -0.0048(6) 0.0117(6) -0.0029(6)
C9 0.0381(7) 0.0482(8) 0.0393(7) -0.0012(6) 0.0105(6) 0.0003(6)
C13 0.0415(8) 0.0529(9) 0.0417(8) -0.0022(6) 0.0091(6) 0.0018(6)
C16 0.0365(7) 0.0441(8) 0.0467(8) -0.0004(6) 0.0127(6) -0.0030(6)
C17 0.0445(8) 0.0591(9) 0.0439(8) -0.0016(7) 0.0126(6) 0.0026(7)
C12 0.0395(8) 0.0568(9) 0.0461(8) -0.0055(7) 0.0083(6) -0.0037(6)
O22 0.0387(7) 0.0791(9) 0.0829(9) 0.0131(7) -0.0040(6) -0.0048(6)
C8 0.0504(10) 0.0634(11) 0.0515(9) 0.0076(8) 0.0091(7) 0.0066(8)
C18 0.0423(9) 0.0608(10) 0.0582(10) -0.0027(8) 0.0164(7) 0.0008(7)
C11 0.0425(8) 0.0495(8) 0.0451(8) -0.0054(6) 0.0111(6) -0.0048(6)
C19 0.0343(8) 0.0582(10) 0.0584(9) 0.0023(7) 0.0024(7) -0.0070(6)
C1 0.0469(9) 0.0541(9) 0.0465(8) 0.0010(7) 0.0117(7) 0.0023(7)
C21 0.0475(9) 0.0714(11) 0.0487(9) -0.0136(8) 0.0161(7) -0.0010(8)
C5 0.0389(9) 0.0815(13) 0.0669(11) 0.0013(10) 0.0071(8) -0.0048(8)
C20 0.0556(11) 0.0976(15) 0.0477(9) -0.0138(10) 0.0014(8) -0.0019(10)
C6 0.0406(9) 0.0963(15) 0.0703(12) 0.0008(11) -0.0018(8) 0.0082(9)
C4 0.0523(10) 0.0600(10) 0.0701(11) 0.0032(9) 0.0193(8) -0.0117(8)
C2 0.0669(12) 0.0577(10) 0.0598(10) 0.0126(8) 0.0153(9) 0.0072(8)
C3 0.0755(14) 0.0598(11) 0.0768(13) 0.0183(9) 0.0256(11) -0.0059(9)
C7 0.0556(11) 0.0795(13) 0.0575(10) 0.0093(9) 0.0007(8) 0.0163(9)
O25 0.0519(7) 0.0604(8) 0.0912(10) 0.0181(7) -0.0017(7) -0.0094(6)
C24 0.0602(12) 0.0739(13) 0.0937(15) 0.0283(12) 0.0075(11) 0.0023(10)
C23 0.0566(13) 0.0913(17) 0.146(2) 0.0410(17) -0.0079(14) 0.0014(12)

loop_
_atom_type_symbol
_atom_type_description
_atom_type_scat_dispersion_real
_atom_type_scat_dispersion_imag
_atom_type_scat_source
C C 0.0033 0.0016 'International Tables Vol C Tables 4.2.6.8 and 6.1.1.4'
H H 0.0000 0.0000 'International Tables Vol C Tables 4.2.6.8 and 6.1.1.4'
N N 0.0061 0.0033 'International Tables Vol C Tables 4.2.6.8 and 6.1.1.4'
O O 0.0106 0.0060 'International Tables Vol C Tables 4.2.6.8 and 6.1.1.4'

loop_
_geom_angle_atom_site_label_1
_geom_angle_atom_site_label_2
_geom_angle_atom_site_label_3
_geom_angle
O15 N14 C9 122.16(13)
O15 N14 C16 114.18(12)
C9 N14 C16 123.66(13)
C1 C10 C11 119.17(14)
C1 C10 C9 134.51(14)
C11 C10 C9 106.30(13)
N14 C9 C13 123.11(14)
N14 C9 C10 128.80(14)
C13 C9 C10 108.08(12)
C8 C13 C12 120.48(15)
C8 C13 C9 132.25(15)
C12 C13 C9 107.28(13)
C21 C16 N14 119.53(13)
C21 C16 C17 125.78(15)
N14 C16 C17 114.64(13)
C16 C17 C18 111.32(13)
C5 C12 C13 120.54(16)
C5 C12 C11 130.60(16)
C13 C12 C11 108.86(13)
C23 O22 C19 108.77(15)
C13 C8 C7 118.08(17)
C19 C18 C17 110.06(13)
C4 C11 C10 120.95(16)
C4 C11 C12 129.58(15)
C10 C11 C12 109.47(13)
O25 C19 O22 106.33(14)
O25 C19 C20 111.96(15)
O22 C19 C20 110.43(14)
O25 C19 C18 106.84(14)
O22 C19 C18 110.93(13)
C20 C19 C18 110.25(15)
C2 C1 C10 119.39(15)
C16 C21 C20 121.05(14)
C6 C5 C12 118.71(17)
C21 C20 C19 112.08(14)
C5 C6 C7 121.15(18)
C3 C4 C11 119.16(17)
C1 C2 C3 121.16(18)
C4 C3 C2 120.16(17)
C6 C7 C8 121.04(18)
C24 O25 C19 107.22(15)
O25 C24 C23 103.47(17)
O22 C23 C24 106.60(18)

loop_
_geom_bond_atom_site_label_1
_geom_bond_atom_site_label_2
_geom_bond_distance
N14 O15 1.2925(17)
N14 C9 1.3239(19)
N14 C16 1.4508(19)
C10 C1 1.387(2)
C10 C11 1.409(2)
C10 C9 1.485(2)
C9 C13 1.463(2)
C13 C8 1.390(2)
C13 C12 1.409(2)
C16 C21 1.320(2)
C16 C17 1.482(2)
C17 C18 1.527(2)
C12 C5 1.384(2)
C12 C11 1.461(2)
O22 C23 1.389(3)
O22 C19 1.4249(19)
C8 C7 1.393(3)
C18 C19 1.511(2)
C11 C4 1.386(2)
C19 O25 1.419(2)
C19 C20 1.511(3)
C1 C2 1.384(2)
C21 C20 1.496(3)
C5 C6 1.379(3)
C6 C7 1.386(3)
C4 C3 1.379(3)
C2 C3 1.389(3)
O25 C24 1.417(2)
C24 C23 1.487(3)
